data_7013724
loop_
_publ_author_name
'Stupka, Gilles'
'Gremaud, Ludovic'
'Bernardinelli, G\'erald'
'Williams, Alan F.'

_publ_section_title
;
 Redox state switching of transition metals by deprotonation of the
 tridentate ligand 2,6-bis(imidazol-2-yl)pyridine.
;
_journal_issue 3
_journal_name_full 'Dalton transactions (Cambridge, England : 2003)'
_journal_page_first 407
_journal_page_last 412
_journal_paper_doi 10.1039/b313440g
_journal_year 2004
_chemical_formula_moiety '(C11 H9 N5)2 Mn (C F3 S O3)2 (C4 H10 O)'
_chemical_formula_sum 'C28 H28 F6 Mn N10 O7 S2'
_chemical_formula_weight 849.72
_space_group_IT_number 14
_symmetry_cell_setting monoclinic
_symmetry_space_group_name_Hall '-P 2yn'
_symmetry_space_group_name_H-M 'P 1 21/n 1'
_audit_conform_dict_name cif_core.dic
_audit_conform_dict_version 2.0.1
_audit_creation_date 2000-01-13
_audit_creation_method from_xtal_archive_file_using_CIFIO
_audit_update_record 2003-10-10
_cell_angle_alpha 90.00000
_cell_angle_beta 105.468(5)
_cell_angle_gamma 90.00000
_cell_formula_units_Z 4
_cell_length_a 13.090(2)
_cell_length_b 14.3260(10)
_cell_length_c 19.8080(10)
_cell_measurement_reflns_used 36
_cell_measurement_temperature 200
_cell_measurement_theta_max 26.4
_cell_measurement_theta_min 21.6
_cell_volume 3580.0(6)
_computing_cell_refinement xtal_latcon
_computing_data_collection Stoe_Stadi-4
_computing_data_reduction xtal_REFCAL_LSABS__SORTRF
_computing_molecular_graphics xtal_ORTEP
_computing_publication_material xtal_CIFIO
_computing_structure_refinement xtal_CRYLSQ
_computing_structure_solution SIR-97
_diffrn_measured_fraction_theta_full 1.0
_diffrn_measured_fraction_theta_max 1.0
_diffrn_measurement_device_type Stoe_Stadi-4_4-circle_diffractometer
_diffrn_measurement_method \w-2\q_scans
_diffrn_radiation_type CuK\a
_diffrn_radiation_wavelength 1.54186
_diffrn_reflns_av_R_equivalents .092
_diffrn_reflns_limit_h_max 13
_diffrn_reflns_limit_h_min -13
_diffrn_reflns_limit_k_max 14
_diffrn_reflns_limit_k_min -15
_diffrn_reflns_limit_l_max 20
_diffrn_reflns_limit_l_min -16
_diffrn_reflns_number 4749
_diffrn_reflns_theta_full 54.15
_diffrn_reflns_theta_max 54.15
_diffrn_standards_decay_% 0.
_diffrn_standards_interval_time 60
_diffrn_standards_number 2
_exptl_absorpt_coefficient_mu 4.907
_exptl_absorpt_correction_T_max .4020
_exptl_absorpt_correction_T_min .2951
_exptl_absorpt_correction_type numerical
_exptl_absorpt_process_details 'xtal_lsabs (Flack & al. 1992)'
_exptl_crystal_colour colourless
_exptl_crystal_density_diffrn 1.576
_exptl_crystal_density_meas ?
_exptl_crystal_description prism
_exptl_crystal_size_max .40
_exptl_crystal_size_mid .24
_exptl_crystal_size_min .24
_refine_diff_density_max .544
_refine_diff_density_min -.66
_refine_ls_extinction_method none
_refine_ls_goodness_of_fit_ref 1.81(2)
_refine_ls_hydrogen_treatment noref
_refine_ls_number_parameters 488
_refine_ls_number_reflns 3281
_refine_ls_R_factor_gt .059
_refine_ls_shift/su_max .0004
_refine_ls_structure_factor_coef F
_refine_ls_weighting_details \w=1/[\s^2^(Fo)+0.0002(Fo^2^)]
_refine_ls_weighting_scheme calc
_refine_ls_wR_factor_ref .058
_reflns_number_gt 3281
_reflns_number_total 4359
_reflns_threshold_expression 'refl observed if Fo > 3.99 \s(Fo)'
_cod_data_source_file b313440g.txt
_cod_data_source_block STUP
_cod_depositor_comments
;
The following automatic conversions were performed:

'_exptl_crystal_density_meas' value 'not_measured' was changed to '?'
- the value is perceived as not measured.

Automatic conversion script
Id: cif_fix_values 3008 2015-01-20 13:52:24Z robertas 
;
_cod_original_cell_volume 3580.0(7)
_cod_original_sg_symbol_H-M 'P 21/n'
_cod_database_code 7013724

loop_
_symmetry_equiv_pos_as_xyz
+x,+y,+z
1/2-x,1/2+y,1/2-z
-x,-y,-z
1/2+x,1/2-y,1/2+z

loop_
_atom_site_label
_atom_site_fract_x
_atom_site_fract_y
_atom_site_fract_z
_atom_site_U_iso_or_equiv
_atom_site_occupancy
_atom_site_adp_type
Mn .24419(8) .65620(7) .51374(6) .0233(6) 1.00000 Uani
N1a .1445(4) .5643(4) .5622(3) .022(3) 1.00000 Uani
N2a .0728(4) .7137(4) .4839(3) .028(3) 1.00000 Uani
N3a -.0830(4) .7184(4) .5089(3) .029(3) 1.00000 Uani
N4a .3460(4) .5353(4) .5649(3) .025(3) 1.00000 Uani
N5a .3576(4) .3968(4) .6178(3) .028(3) 1.00000 Uani
C1a .0451(5) .5882(5) .5610(3) .022(4) 1.00000 Uani
C2a -.0182(5) .5362(5) .5937(4) .028(4) 1.00000 Uani
C3a .0265(6) .4555(5) .6284(4) .034(4) 1.00000 Uani
C4a .1287(5) .4266(5) .6296(3) .025(4) 1.00000 Uani
C5a .1850(5) .4859(5) .5961(4) .024(4) 1.00000 Uani
C6a .0120(5) .6721(5) .5199(4) .027(4) 1.00000 Uani
C7a .0150(6) .7880(5) .4493(4) .033(4) 1.00000 Uani
C8a -.0803(6) .7919(5) .4645(4) .037(5) 1.00000 Uani
C9a .2954(5) .4713(5) .5932(4) .024(4) 1.00000 Uani
C10a .4462(6) .4988(5) .5727(4) .034(4) 1.00000 Uani
C11a .4534(6) .4143(5) .6047(4) .037(5) 1.00000 Uani
N1b .2866(4) .7887(4) .4657(3) .024(3) 1.00000 Uani
N2b .2766(4) .7659(4) .5967(3) .028(3) 1.00000 Uani
N3b .2947(5) .9154(4) .6242(3) .035(4) 1.00000 Uani
N4b .2638(4) .6214(4) .4059(3) .025(3) 1.00000 Uani
N5b .2699(5) .6733(4) .3008(3) .032(4) 1.00000 Uani
C1b .2963(5) .8686(5) .5028(4) .026(4) 1.00000 Uani
C2b .3047(6) .9538(5) .4724(4) .036(5) 1.00000 Uani
C3b .3009(6) .9553(5) .4029(5) .044(5) 1.00000 Uani
C4b .2900(6) .8732(5) .3629(4) .036(5) 1.00000 Uani
C5b .2827(5) .7915(5) .3977(4) .023(4) 1.00000 Uani
C6b .2919(5) .8522(5) .5742(4) .026(4) 1.00000 Uani
C7b .2689(6) .7777(6) .6642(4) .036(5) 1.00000 Uani
C8b .2791(6) .8695(6) .6817(4) .040(5) 1.00000 Uani
C9b .2718(5) .6967(5) .3675(4) .025(4) 1.00000 Uani
C10b .2576(5) .5469(5) .3604(4) .028(4) 1.00000 Uani
C11b .2610(6) .5775(5) .2964(4) .037(5) 1.00000 Uani
S1c .27305(14) .26102(13) .38038(10) .0354(11) 1.00000 Uani
C1c .4093(6) .2266(6) .4257(5) .044(5) 1.00000 Uani
O1c .2466(4) .3261(4) .4285(3) .039(3) 1.00000 Uani
O2c .2805(4) .3018(4) .3161(3) .053(4) 1.00000 Uani
O3c .2168(4) .1734(4) .3728(4) .070(4) 1.00000 Uani
F1c .4739(4) .2984(4) .4339(3) .077(4) 1.00000 Uani
F2c .4441(4) .1628(4) .3877(3) .072(3) 1.00000 Uani
F3c .4134(4) .1900(4) .4864(3) .082(4) 1.00000 Uani
S1d -.16790(14) .34906(12) .19153(9) .0311(10) 1.00000 Uani
C1d -.0242(6) .3370(6) .2299(5) .048(5) 1.00000 Uani
O1d -.2016(4) .4075(3) .2404(3) .038(3) 1.00000 Uani
O2d -.1762(4) .3891(4) .1238(3) .048(3) 1.00000 Uani
O3d -.2036(4) .2531(3) .1885(3) .035(3) 1.00000 Uani
F1d .0230(4) .4192(4) .2346(3) .082(4) 1.00000 Uani
F2d .0163(4) .2813(4) .1901(3) .080(4) 1.00000 Uani
F3d -.0053(4) .3013(4) .2937(3) .080(4) 1.00000 Uani
O1e .5078(5) .5675(4) .8207(3) .058(4) 1.00000 Uani
C1e .4926(7) .6092(8) .7542(5) .064(6) 1.00000 Uani
C2e .5074(7) .7123(8) .7633(5) .069(6) 1.00000 Uani
C3e .4852(7) .4706(7) .8174(5) .070(7) 1.00000 Uani
C4e .4932(7) .4366(7) .8893(5) .074(7) 1.00000 Uani
H03a -.14777 .70015 .53071 .05000 1.00000 Uiso
H05a .33617 .33507 .64275 .05000 1.00000 Uiso
H2a -.09804 .55729 .59220 .05000 1.00000 Uiso
H3a -.01930 .41372 .65534 .05000 1.00000 Uiso
H4a .16300 .36202 .65491 .05000 1.00000 Uiso
H7a .04164 .83647 .41528 .05000 1.00000 Uiso
H8a -.14265 .84338 .44515 .05000 1.00000 Uiso
H10a .48638 .55038 .54918 .05000 1.00000 Uiso
H11a .52207 .36917 .61748 .05000 1.00000 Uiso
H03b .30635 .98976 .62030 .05000 1.00000 Uiso
H05b .27469 .72076 .25920 .05000 1.00000 Uiso
H2b .31413 1.01795 .50248 .05000 1.00000 Uiso
H3b .30657 1.02157 .37752 .05000 1.00000 Uiso
H4b .28621 .87482 .30760 .05000 1.00000 Uiso
H7b .25639 .72248 .69815 .05000 1.00000 Uiso
H8b .27550 .90060 .73125 .05000 1.00000 Uiso
H10b .25179 .48638 .39171 .05000 1.00000 Uiso
H11b .25661 .53452 .25081 .05000 1.00000 Uiso
H11e .54944 .58119 .72822 .05000 1.00000 Uiso
H12e .41211 .59456 .72222 .05000 1.00000 Uiso
H21e .45007 .74038 .78907 .05000 1.00000 Uiso
H22e .58740 .72701 .79507 .05000 1.00000 Uiso
H23e .49526 .74467 .71188 .05000 1.00000 Uiso
H31e .40569 .45841 .78421 .05000 1.00000 Uiso
H32e .54260 .43374 .79597 .05000 1.00000 Uiso
H41e .57311 .44903 .92243 .05000 1.00000 Uiso
H42e .43620 .47370 .91067 .05000 1.00000 Uiso
H43e .47612 .36226 .88678 .05000 1.00000 Uiso

loop_
_atom_site_aniso_label
_atom_site_aniso_U_11
_atom_site_aniso_U_22
_atom_site_aniso_U_33
_atom_site_aniso_U_12
_atom_site_aniso_U_13
_atom_site_aniso_U_23
Mn .0260(6) .0201(6) .0261(6) -.0010(6) .0106(5) .0038(6)
N1a .023(4) .022(4) .020(3) .002(3) .005(3) .000(3)
N2a .027(4) .032(4) .027(4) .001(3) .009(3) .011(3)
N3a .021(4) .037(4) .030(4) .009(3) .007(3) -.000(3)
N4a .024(4) .025(4) .027(4) .005(3) .009(3) .006(3)
N5a .025(4) .025(4) .035(4) .001(3) .010(3) .004(3)
C1a .028(5) .021(4) .018(4) .001(4) .005(4) -.001(3)
C2a .028(4) .030(5) .029(4) -.002(4) .014(4) -.001(4)
C3a .038(5) .037(5) .030(5) -.013(4) .013(4) -.003(4)
C4a .034(5) .024(4) .019(4) -.002(4) .009(4) .003(3)
C5a .023(4) .027(4) .021(4) -.002(4) .006(4) -.005(4)
C6a .029(4) .029(5) .023(4) -.002(4) .007(4) -.009(4)
C7a .037(5) .030(5) .029(5) .004(4) .006(4) .005(4)
C8a .044(5) .035(5) .032(5) .011(4) .010(4) .004(4)
C9a .033(5) .020(4) .018(4) .002(4) .008(4) -.000(4)
C10a .036(5) .026(5) .043(5) .001(4) .016(4) .010(4)
C11a .028(5) .039(5) .048(5) .007(4) .015(4) .005(4)
N1b .019(4) .025(4) .027(4) .002(3) .007(3) .003(3)
N2b .026(4) .033(4) .024(4) -.003(3) .006(3) .004(3)
N3b .043(4) .027(4) .033(4) .003(3) .007(3) -.007(3)
N4b .028(4) .020(4) .029(4) -.001(3) .013(3) .004(3)
N5b .033(4) .037(4) .028(4) -.002(3) .011(3) .002(3)
C1b .023(4) .028(5) .027(4) -.001(4) .006(4) -.003(4)
C2b .053(5) .024(5) .036(5) -.004(4) .020(4) .002(4)
C3b .062(6) .022(5) .053(6) .001(4) .021(5) .011(4)
C4b .051(5) .031(5) .031(5) -.001(4) .016(4) .007(4)
C5b .023(4) .023(5) .025(5) .003(4) .011(4) .004(4)
C6b .024(4) .030(5) .023(4) .003(4) .005(4) -.003(4)
C7b .039(5) .044(6) .027(5) .002(4) .012(4) .002(4)
C8b .052(6) .051(6) .020(5) .010(4) .013(4) .002(4)
C9b .022(4) .032(5) .023(4) .001(4) .009(4) .001(4)
C10b .025(4) .028(5) .035(5) -.005(4) .015(4) -.003(4)
C11b .041(5) .026(5) .043(5) -.006(4) .011(4) -.011(4)
S1c .0310(11) .0314(12) .0441(12) .0031(9) .0107(9) -.0035(10)
C1c .031(5) .046(6) .055(6) -.002(5) .009(5) .001(5)
O1c .043(3) .041(4) .039(3) .001(3) .023(3) -.007(3)
O2c .067(4) .065(4) .029(3) .021(3) .016(3) -.002(3)
O3c .040(4) .031(4) .136(6) -.010(3) .015(4) -.016(4)
F1c .034(3) .050(4) .138(5) -.013(3) .007(3) -.011(4)
F2c .052(3) .052(3) .120(5) .017(3) .035(3) -.008(4)
F3c .072(4) .099(5) .071(4) .019(4) .010(3) .040(4)
S1d .0344(11) .0277(11) .0327(11) -.0030(9) .0115(9) -.0045(9)
C1d .037(5) .040(6) .069(7) -.005(5) .016(5) -.023(5)
O1d .046(3) .028(3) .045(3) -.000(3) .019(3) -.011(3)
O2d .076(4) .036(3) .035(3) -.004(3) .021(3) .001(3)
O3d .042(3) .024(3) .044(3) -.009(3) .017(3) -.007(3)
F1d .048(3) .074(4) .129(5) -.030(3) .029(4) -.044(4)
F2d .043(3) .082(4) .119(5) -.002(3) .031(3) -.056(4)
F3d .076(4) .079(4) .067(4) .017(3) -.014(3) -.008(3)
O1e .058(4) .057(4) .053(4) -.003(3) .006(3) -.003(4)
C1e .062(7) .092(8) .036(6) .009(6) .011(5) -.003(6)
C2e .041(6) .096(8) .065(7) -.011(6) .008(5) .014(6)
C3e .065(7) .058(7) .082(8) .004(6) .010(6) -.014(6)
C4e .062(7) .073(7) .081(8) -.005(6) .007(6) .014(6)

loop_
_atom_type_symbol
_atom_type_scat_source
_atom_type_scat_dispersion_real
_atom_type_scat_dispersion_imag
C Int._Tables_Vol_IV_Tables_2.2B_and_2.3.1 .017 .009
H Int._Tables_Vol_IV_Tables_2.2B_and_2.3.1 0 0
N Int._Tables_Vol_IV_Tables_2.2B_and_2.3.1 .029 .018
O Int._Tables_Vol_IV_Tables_2.2B_and_2.3.1 .047 .032
S Int._Tables_Vol_IV_Tables_2.2B_and_2.3.1 .319 .557
F Int._Tables_Vol_IV_Tables_2.2B_and_2.3.1 .069 .053
Mn Int._Tables_Vol_IV_Tables_2.2B_and_2.3.1 -.568 2.808

loop_
_geom_angle_atom_site_label_1
_geom_angle_atom_site_label_2
_geom_angle_atom_site_label_3
_geom_angle_site_symmetry_1
_geom_angle_site_symmetry_2
_geom_angle_site_symmetry_3
_geom_angle
N1a Mn N2a . . . 71.54(19)
N1a Mn N4a . . . 72.43(19)
N1a Mn N1b . . . 155.61(19)
N1a Mn N2b . . . 96.7(2)
N1a Mn N4b . . . 119.86(18)
N2a Mn N4a . . . 143.6(2)
N2a Mn N1b . . . 85.61(19)
N2a Mn N2b . . . 85.32(19)
N2a Mn N4b . . . 100.53(18)
N4a Mn N1b . . . 130.76(19)
N4a Mn N2b . . . 103.68(18)
N4a Mn N4b . . . 93.00(19)
N1b Mn N2b . . . 72.4(2)
N1b Mn N4b . . . 71.73(19)
N2b Mn N4b . . . 143.1(2)
Mn N1a C1a . . . 121.1(4)
Mn N1a C5a . . . 120.6(5)
C1a N1a C5a . . . 118.3(6)
Mn N2a C6a . . . 112.2(4)
Mn N2a C7a . . . 140.2(5)
C6a N2a C7a . . . 106.4(6)
C6a N3a C8a . . . 107.1(6)
Mn N4a C9a . . . 114.5(4)
Mn N4a C10a . . . 140.4(5)
C9a N4a C10a . . . 104.8(6)
C9a N5a C11a . . . 106.3(6)
N1a C1a C2a . . . 123.3(6)
N1a C1a C6a . . . 111.4(6)
C2a C1a C6a . . . 125.3(6)
C1a C2a C3a . . . 116.7(7)
C2a C3a C4a . . . 122.0(7)
C3a C4a C5a . . . 115.8(6)
N1a C5a C4a . . . 123.8(6)
N1a C5a C9a . . . 111.0(6)
C4a C5a C9a . . . 125.2(6)
N2a C6a N3a . . . 110.0(6)
N2a C6a C1a . . . 122.4(6)
N3a C6a C1a . . . 127.6(7)
N2a C7a C8a . . . 109.7(7)
N3a C8a C7a . . . 106.9(6)
N4a C9a N5a . . . 112.0(6)
N4a C9a C5a . . . 121.2(6)
N5a C9a C5a . . . 126.8(6)
N4a C10a C11a . . . 109.6(7)
N5a C11a C10a . . . 107.4(6)
Mn N1b C1b . . . 118.8(5)
Mn N1b C5b . . . 120.2(4)
C1b N1b C5b . . . 119.9(6)
Mn N2b C6b . . . 114.8(4)
Mn N2b C7b . . . 138.8(5)
C6b N2b C7b . . . 105.3(6)
C6b N3b C8b . . . 108.0(6)
Mn N4b C9b . . . 113.7(5)
Mn N4b C10b . . . 141.1(5)
C9b N4b C10b . . . 104.6(6)
C9b N5b C11b . . . 106.6(6)
N1b C1b C2b . . . 121.4(7)
N1b C1b C6b . . . 111.8(6)
C2b C1b C6b . . . 126.7(7)
C1b C2b C3b . . . 117.9(7)
C2b C3b C4b . . . 121.8(7)
C3b C4b C5b . . . 116.2(7)
N1b C5b C4b . . . 122.8(6)
N1b C5b C9b . . . 110.8(6)
C4b C5b C9b . . . 126.4(6)
N2b C6b N3b . . . 110.7(6)
N2b C6b C1b . . . 121.3(6)
N3b C6b C1b . . . 127.8(6)
N2b C7b C8b . . . 109.8(7)
N3b C8b C7b . . . 106.1(7)
N4b C9b N5b . . . 111.7(6)
N4b C9b C5b . . . 121.7(6)
N5b C9b C5b . . . 126.6(6)
N4b C10b C11b . . . 110.4(6)
N5b C11b C10b . . . 106.7(7)
C1c S1c O1c . . . 102.9(4)
C1c S1c O2c . . . 104.9(4)
C1c S1c O3c . . . 102.7(4)
O1c S1c O2c . . . 114.2(3)
O1c S1c O3c . . . 115.2(4)
O2c S1c O3c . . . 114.7(4)
S1c C1c F1c . . . 111.0(6)
S1c C1c F2c . . . 109.9(5)
S1c C1c F3c . . . 110.8(6)
F1c C1c F2c . . . 107.4(7)
F1c C1c F3c . . . 109.6(7)
F2c C1c F3c . . . 108.0(7)
C1d S1d O1d . . . 103.9(4)
C1d S1d O2d . . . 103.8(4)
C1d S1d O3d . . . 102.2(4)
O1d S1d O2d . . . 115.9(3)
O1d S1d O3d . . . 115.3(3)
O2d S1d O3d . . . 113.4(3)
S1d C1d F1d . . . 110.7(6)
S1d C1d F2d . . . 109.7(5)
S1d C1d F3d . . . 110.0(6)
F1d C1d F2d . . . 108.9(8)
F1d C1d F3d . . . 108.2(7)
F2d C1d F3d . . . 109.4(7)
C1e O1e C3e . . . 113.3(7)
O1e C1e C2e . . . 108.8(7)
O1e C3e C4e . . . 108.5(8)

loop_
_geom_bond_atom_site_label_1
_geom_bond_atom_site_label_2
_geom_bond_site_symmetry_1
_geom_bond_site_symmetry_2
_geom_bond_distance
Mn N1a . . 2.242(6)
Mn N2a . . 2.313(6)
Mn N4a . . 2.255(5)
Mn N1b . . 2.258(6)
Mn N2b . . 2.231(6)
Mn N4b . . 2.274(6)
N1a C1a . . 1.340(9)
N1a C5a . . 1.343(8)
N2a C6a . . 1.342(10)
N2a C7a . . 1.378(8)
N3a C6a . . 1.375(9)
N3a C8a . . 1.379(9)
N4a C9a . . 1.338(9)
N4a C10a . . 1.382(9)
N5a C9a . . 1.352(8)
N5a C11a . . 1.371(10)
C1a C2a . . 1.395(10)
C1a C6a . . 1.452(9)
C2a C3a . . 1.390(9)
C3a C4a . . 1.395(10)
C4a C5a . . 1.401(10)
C5a C9a . . 1.477(10)
C7a C8a . . 1.359(11)
C10a C11a . . 1.358(10)
N1b C1b . . 1.348(8)
N1b C5b . . 1.336(9)
N2b C6b . . 1.347(9)
N2b C7b . . 1.377(9)
N3b C6b . . 1.335(9)
N3b C8b . . 1.376(10)
N4b C9b . . 1.341(9)
N4b C10b . . 1.385(9)
N5b C9b . . 1.357(9)
N5b C11b . . 1.379(9)
C1b C2b . . 1.379(10)
C1b C6b . . 1.449(10)
C2b C3b . . 1.366(11)
C3b C4b . . 1.403(10)
C4b C5b . . 1.375(10)
C5b C9b . . 1.475(9)
C7b C8b . . 1.359(11)
C10b C11b . . 1.354(11)
S1c C1c . . 1.838(8)
S1c O1c . . 1.440(6)
S1c O2c . . 1.427(6)
S1c O3c . . 1.442(6)
C1c F1c . . 1.314(9)
C1c F2c . . 1.339(10)
C1c F3c . . 1.300(10)
S1d C1d . . 1.839(8)
S1d O1d . . 1.436(6)
S1d O2d . . 1.437(5)
S1d O3d . . 1.449(5)
C1d F1d . . 1.322(10)
C1d F2d . . 1.328(11)
C1d F3d . . 1.324(11)
O1e C1e . . 1.411(11)
O1e C3e . . 1.418(11)
C1e C2e . . 1.495(15)
C3e C4e . . 1.482(14)

loop_
_geom_hbond_atom_site_label_D
_geom_hbond_atom_site_label_H
_geom_hbond_atom_site_label_A
_geom_hbond_site_symmetry_D
_geom_hbond_site_symmetry_H
_geom_hbond_site_symmetry_A
_geom_hbond_distance_DH
_geom_hbond_distance_HA
_geom_hbond_distance_DA
_geom_hbond_angle_DHA
N3a H03a O1c . . 3_566 1.08 1.74 2.820(8) 176
N5a H05a O3d . . 4_555 1.08 1.71 2.794(7) 173
N3b H03b O2d . . 4_565 1.08 1.75 2.827(7) 173
N5b H05b O2c . . 2_555 1.08 1.88 2.893(7) 155

loop_
_geom_torsion_atom_site_label_1
_geom_torsion_atom_site_label_2
_geom_torsion_atom_site_label_3
_geom_torsion_atom_site_label_4
_geom_torsion_site_symmetry_1
_geom_torsion_site_symmetry_2
_geom_torsion_site_symmetry_3
_geom_torsion_site_symmetry_4
_geom_torsion
N2a Mn N1a C1a . . . . -8.7(5)
N2a Mn N1a C5a . . . . 174.4(5)
N4a Mn N1a C1a . . . . 176.3(5)
N4a Mn N1a C5a . . . . -.5(5)
N1b Mn N1a C1a . . . . 12.5(7)
N1b Mn N1a C5a . . . . -164.3(5)
N2b Mn N1a C1a . . . . 74.0(5)
N2b Mn N1a C5a . . . . -102.8(5)
N4b Mn N1a C1a . . . . -100.5(5)
N4b Mn N1a C5a . . . . 82.7(5)
N1a Mn N2a C6a . . . . 10.2(4)
N1a Mn N2a C7a . . . . 175.5(7)
N4a Mn N2a C6a . . . . 18.3(6)
N4a Mn N2a C7a . . . . -176.3(6)
N1b Mn N2a C6a . . . . -161.2(5)
N1b Mn N2a C7a . . . . 4.1(7)
N2b Mn N2a C6a . . . . -88.5(5)
N2b Mn N2a C7a . . . . 76.9(7)
N4b Mn N2a C6a . . . . 128.3(5)
N4b Mn N2a C7a . . . . -66.3(7)
N1a Mn N4a C9a . . . . 3.4(4)
N1a Mn N4a C10a . . . . 175.9(7)
N2a Mn N4a C9a . . . . -4.7(6)
N2a Mn N4a C10a . . . . 167.8(6)
N1b Mn N4a C9a . . . . 174.6(4)
N1b Mn N4a C10a . . . . -12.9(8)
N2b Mn N4a C9a . . . . 96.1(5)
N2b Mn N4a C10a . . . . -91.3(7)
N4b Mn N4a C9a . . . . -117.1(5)
N4b Mn N4a C10a . . . . 55.4(7)
N1a Mn N1b C1b . . . . 57.8(6)
N1a Mn N1b C5b . . . . -109.9(6)
N2a Mn N1b C1b . . . . 78.0(5)
N2a Mn N1b C5b . . . . -89.7(5)
N4a Mn N1b C1b . . . . -101.6(5)
N4a Mn N1b C5b . . . . 90.7(5)
N2b Mn N1b C1b . . . . -8.5(4)
N2b Mn N1b C5b . . . . -176.2(5)
N4b Mn N1b C1b . . . . -179.4(5)
N4b Mn N1b C5b . . . . 12.9(5)
N1a Mn N2b C6b . . . . -150.7(5)
N1a Mn N2b C7b . . . . 14.8(7)
N2a Mn N2b C6b . . . . -80.0(5)
N2a Mn N2b C7b . . . . 85.5(7)
N4a Mn N2b C6b . . . . 135.8(5)
N4a Mn N2b C7b . . . . -58.7(7)
N1b Mn N2b C6b . . . . 6.9(5)
N1b Mn N2b C7b . . . . 172.4(7)
N4b Mn N2b C6b . . . . 21.3(6)
N4b Mn N2b C7b . . . . -173.1(6)
N1a Mn N4b C9b . . . . 146.0(4)
N1a Mn N4b C10b . . . . -22.9(7)
N2a Mn N4b C9b . . . . 71.3(5)
N2a Mn N4b C10b . . . . -97.5(7)
N4a Mn N4b C9b . . . . -142.6(5)
N4a Mn N4b C10b . . . . 48.6(7)
N1b Mn N4b C9b . . . . -10.4(4)
N1b Mn N4b C10b . . . . -179.3(7)
N2b Mn N4b C9b . . . . -24.9(6)
N2b Mn N4b C10b . . . . 166.2(6)
Mn N1a C1a C2a . . . . -176.3(5)
Mn N1a C1a C6a . . . . 5.5(7)
C5a N1a C1a C2a . . . . .6(9)
C5a N1a C1a C6a . . . . -177.6(5)
Mn N1a C5a C4a . . . . 177.9(5)
Mn N1a C5a C9a . . . . -2.1(7)
C1a N1a C5a C4a . . . . 1.0(9)
C1a N1a C5a C9a . . . . -179.0(5)
Mn N2a C6a N3a . . . . 170.3(4)
Mn N2a C6a C1a . . . . -12.1(7)
C7a N2a C6a N3a . . . . .0(7)
C7a N2a C6a C1a . . . . 177.6(6)
Mn N2a C7a C8a . . . . -165.6(5)
C6a N2a C7a C8a . . . . .2(7)
C8a N3a C6a N2a . . . . -.3(7)
C8a N3a C6a C1a . . . . -177.7(6)
C6a N3a C8a C7a . . . . .4(7)
Mn N4a C9a N5a . . . . 174.8(4)
Mn N4a C9a C5a . . . . -6.0(7)
C10a N4a C9a N5a . . . . -.3(7)
C10a N4a C9a C5a . . . . 178.9(6)
Mn N4a C10a C11a . . . . -172.6(5)
C9a N4a C10a C11a . . . . .4(7)
C11a N5a C9a N4a . . . . .1(7)
C11a N5a C9a C5a . . . . -179.0(6)
C9a N5a C11a C10a . . . . .2(7)
N1a C1a C2a C3a . . . . -.6(9)
C6a C1a C2a C3a . . . . 177.4(6)
N1a C1a C6a N2a . . . . 5.0(8)
N1a C1a C6a N3a . . . . -177.9(6)
C2a C1a C6a N2a . . . . -173.1(6)
C2a C1a C6a N3a . . . . 4.0(10)
C1a C2a C3a C4a . . . . -1.1(10)
C2a C3a C4a C5a . . . . 2.5(9)
C3a C4a C5a N1a . . . . -2.5(9)
C3a C4a C5a C9a . . . . 177.5(6)
N1a C5a C9a N4a . . . . 5.5(8)
N1a C5a C9a N5a . . . . -175.5(6)
C4a C5a C9a N4a . . . . -174.6(6)
C4a C5a C9a N5a . . . . 4.4(10)
N2a C7a C8a N3a . . . . -.4(8)
N4a C10a C11a N5a . . . . -.3(8)
Mn N1b C1b C2b . . . . -169.2(5)
Mn N1b C1b C6b . . . . 8.3(7)
C5b N1b C1b C2b . . . . -1.5(9)
C5b N1b C1b C6b . . . . 176.1(6)
Mn N1b C5b C4b . . . . 168.8(5)
Mn N1b C5b C9b . . . . -12.3(7)
C1b N1b C5b C4b . . . . 1.2(10)
C1b N1b C5b C9b . . . . -179.9(6)
Mn N2b C6b N3b . . . . 170.6(4)
Mn N2b C6b C1b . . . . -5.4(8)
C7b N2b C6b N3b . . . . .5(7)
C7b N2b C6b C1b . . . . -175.6(6)
Mn N2b C7b C8b . . . . -166.2(5)
C6b N2b C7b C8b . . . . .2(8)
C8b N3b C6b N2b . . . . -.9(8)
C8b N3b C6b C1b . . . . 174.8(7)
C6b N3b C8b C7b . . . . .9(8)
Mn N4b C9b N5b . . . . -172.2(4)
Mn N4b C9b C5b . . . . 8.5(7)
C10b N4b C9b N5b . . . . .6(7)
C10b N4b C9b C5b . . . . -178.7(6)
Mn N4b C10b C11b . . . . 169.0(5)
C9b N4b C10b C11b . . . . -.4(7)
C11b N5b C9b N4b . . . . -.5(7)
C11b N5b C9b C5b . . . . 178.7(6)
C9b N5b C11b C10b . . . . .2(7)
N1b C1b C2b C3b . . . . 1.2(10)
C6b C1b C2b C3b . . . . -175.9(7)
N1b C1b C6b N2b . . . . -1.8(9)
N1b C1b C6b N3b . . . . -177.1(6)
C2b C1b C6b N2b . . . . 175.6(7)
C2b C1b C6b N3b . . . . .3(11)
C1b C2b C3b C4b . . . . -.6(11)
C2b C3b C4b C5b . . . . .3(11)
C3b C4b C5b N1b . . . . -.6(10)
C3b C4b C5b C9b . . . . -179.3(7)
N1b C5b C9b N4b . . . . 2.1(9)
N1b C5b C9b N5b . . . . -177.1(6)
C4b C5b C9b N4b . . . . -179.1(7)
C4b C5b C9b N5b . . . . 1.8(11)
N2b C7b C8b N3b . . . . -.7(8)
N4b C10b C11b N5b . . . . .1(8)
O1c S1c C1c F1c . . . . -63.3(7)
O1c S1c C1c F2c . . . . 178.1(6)
O1c S1c C1c F3c . . . . 58.8(6)
O2c S1c C1c F1c . . . . 56.5(7)
O2c S1c C1c F2c . . . . -62.1(6)
O2c S1c C1c F3c . . . . 178.6(6)
O3c S1c C1c F1c . . . . 176.7(6)
O3c S1c C1c F2c . . . . 58.1(7)
O3c S1c C1c F3c . . . . -61.2(7)
O1d S1d C1d F1d . . . . -61.8(7)
O1d S1d C1d F2d . . . . 178.1(6)
O1d S1d C1d F3d . . . . 57.7(6)
O2d S1d C1d F1d . . . . 59.9(7)
O2d S1d C1d F2d . . . . -60.3(7)
O2d S1d C1d F3d . . . . 179.3(6)
O3d S1d C1d F1d . . . . 177.9(6)
O3d S1d C1d F2d . . . . 57.8(7)
O3d S1d C1d F3d . . . . -62.6(6)
C3e O1e C1e C2e . . . . 174.1(7)
C1e O1e C3e C4e . . . . -174.3(7)
